data_7059494
loop_
_publ_author_name
'Morita, Masato'
'Yamada, Shigeyuki'
'Konno, Tsutomu'

_publ_section_title
;
 Fluorine-induced emission enhancement of tolanes via formation of tight
 molecular aggregates
;
_journal_issue 17
_journal_name_full 'New Journal of Chemistry'
_journal_page_first 6704
_journal_page_last 6708
_journal_paper_doi 10.1039/D0NJ01268H
_journal_volume 44
_journal_year 2020
_chemical_formula_moiety 'C16 H7 F4 N O'
_chemical_formula_sum 'C16 H7 F4 N O'
_chemical_formula_weight 305.23
_space_group_crystal_system triclinic
_space_group_IT_number 2
_space_group_name_Hall '-P 1'
_space_group_name_H-M_alt 'P -1'
_atom_sites_solution_hydrogens geom
_atom_sites_solution_primary dual
_audit_creation_date 2020-01-29
_audit_creation_method
;
Olex2 1.3
(compiled 2019.11.21 svn.r41b79517 for OlexSys, GUI svn.r6003)
;
_audit_update_record
;
2020-02-05 deposited with the CCDC.	2020-04-07 downloaded from the CCDC.
;
_cell_angle_alpha 95.911(2)
_cell_angle_beta 90.746(3)
_cell_angle_gamma 98.579(3)
_cell_formula_units_Z 4
_cell_length_a 6.2399(3)
_cell_length_b 7.7358(3)
_cell_length_c 28.6607(8)
_cell_measurement_reflns_used 7674
_cell_measurement_temperature 298
_cell_measurement_theta_max 28.5090
_cell_measurement_theta_min 2.6510
_cell_volume 1360.15(9)
_computing_cell_refinement 'CrysAlisPro 1.171.39.43a (Rigaku OD, 2018)'
_computing_data_collection 'CrysAlisPro 1.171.39.43a (Rigaku OD, 2018)'
_computing_data_reduction 'CrysAlisPro 1.171.39.43a (Rigaku OD, 2018)'
_computing_molecular_graphics 'Olex2 1.3 (Dolomanov et al., 2009)'
_computing_publication_material 'Olex2 1.3 (Dolomanov et al., 2009)'
_computing_structure_refinement 'SHELXL 2018/3 (Sheldrick, 2015)'
_computing_structure_solution 'SHELXT 2018/2 (Sheldrick, 2018)'
_diffrn_ambient_temperature 298
_diffrn_detector 'CCD plate'
_diffrn_measured_fraction_theta_full 0.999
_diffrn_measured_fraction_theta_max 0.996
_diffrn_measurement_details
;
List of Runs (angles in degrees, time in seconds):

  # Type    Start    End  Width  t~exp~   \w     \q     \k     \f   Frames
#--------------------------------------------------------------------------
  1  \w    -13.00  13.00   0.25    2.95    --    5.00  76.00 -30.00  104
  2  \w    -53.00  22.00   0.25    2.95    --  -11.60  76.00 120.00  300
  3  \w    -47.00  -2.00   0.25    2.95    --  -11.60  57.00  30.00  180
  4  \w    -48.00  58.00   0.25    2.95    --  -11.60  38.00-120.00  424
  5  \w    -53.00  78.00   0.25    2.95    --  -11.60  76.00 -90.00  524
  6  \w   -101.00   8.00   0.25    2.95    --  -11.60   0.00 -90.00  436
;
_diffrn_measurement_device 'four-circle diffractometer'
_diffrn_measurement_device_type 'XtaLAB AFC11 (RINC): Kappa single'
_diffrn_measurement_method '\w scans'
_diffrn_orient_matrix_type 'CrysAlisPro convention (1999,Acta A55,543-557)'
_diffrn_orient_matrix_UB_11 0.1062914000
_diffrn_orient_matrix_UB_12 0.0115977000
_diffrn_orient_matrix_UB_13 0.0100657000
_diffrn_orient_matrix_UB_21 0.0438925000
_diffrn_orient_matrix_UB_22 0.0059569000
_diffrn_orient_matrix_UB_23 -0.0225843000
_diffrn_orient_matrix_UB_31 0.0013948000
_diffrn_orient_matrix_UB_32 0.0923387000
_diffrn_orient_matrix_UB_33 0.0028603000
_diffrn_radiation_monochromator mirror
_diffrn_radiation_probe x-ray
_diffrn_radiation_type 'Mo K\a'
_diffrn_radiation_wavelength 0.71073
_diffrn_reflns_av_R_equivalents 0.0212
_diffrn_reflns_av_unetI/netI 0.0224
_diffrn_reflns_Laue_measured_fraction_full 0.999
_diffrn_reflns_Laue_measured_fraction_max 0.996
_diffrn_reflns_limit_h_max 7
_diffrn_reflns_limit_h_min -8
_diffrn_reflns_limit_k_max 10
_diffrn_reflns_limit_k_min -10
_diffrn_reflns_limit_l_max 36
_diffrn_reflns_limit_l_min -37
_diffrn_reflns_number 18706
_diffrn_reflns_point_group_measured_fraction_full 0.999
_diffrn_reflns_point_group_measured_fraction_max 0.996
_diffrn_reflns_theta_full 25.242
_diffrn_reflns_theta_max 27.483
_diffrn_reflns_theta_min 2.144
_diffrn_source 'Rotating-anode X-ray tube'
_diffrn_source_type 'Rigaku (Mo) X-ray Source'
_exptl_absorpt_coefficient_mu 0.131
_exptl_absorpt_correction_T_max 1.00000
_exptl_absorpt_correction_T_min 0.67928
_exptl_absorpt_correction_type multi-scan
_exptl_absorpt_process_details
;
CrysAlisPro 1.171.39.43a (Rigaku Oxford Diffraction, 2018)
Empirical absorption correction using spherical harmonics,
 implemented in SCALE3 ABSPACK scaling algorithm.
;
_exptl_crystal_colour colourless
_exptl_crystal_colour_primary colourless
_exptl_crystal_density_diffrn 1.491
_exptl_crystal_description block
_exptl_crystal_F_000 616
_exptl_crystal_size_max 0.342
_exptl_crystal_size_mid 0.302
_exptl_crystal_size_min 0.135
_refine_diff_density_max 0.132
_refine_diff_density_min -0.188
_refine_diff_density_rms 0.036
_refine_ls_extinction_method none
_refine_ls_goodness_of_fit_ref 1.005
_refine_ls_hydrogen_treatment constr
_refine_ls_matrix_type full
_refine_ls_number_parameters 399
_refine_ls_number_reflns 6186
_refine_ls_number_restraints 0
_refine_ls_restrained_S_all 1.005
_refine_ls_R_factor_all 0.0645
_refine_ls_R_factor_gt 0.0422
_refine_ls_shift/su_max 0.001
_refine_ls_shift/su_mean 0.000
_refine_ls_structure_factor_coef Fsqd
_refine_ls_weighting_details 'w=1/[\s^2^(Fo^2^)+(0.1000P)^2^] where P=(Fo^2^+2Fc^2^)/3'
_refine_ls_weighting_scheme calc
_refine_ls_wR_factor_gt 0.1382
_refine_ls_wR_factor_ref 0.1558
_reflns_Friedel_coverage 0.000
_reflns_number_gt 4012
_reflns_number_total 6186
_reflns_threshold_expression 'I > 2\s(I)'
_cod_data_source_file d0nj01268h2.cif
_cod_data_source_block c1_4f_cn
_cod_depositor_comments
;Adding full bibliography for 7059490--7059495.cif.

 Adding full bibliography for 7059490--7059495.cif.
;
_cod_database_code 7059494
_shelx_shelxl_version_number 2018/3
_chemical_oxdiff_formula C16H7F4NO
_shelx_space_group_comment
;
The symmetry employed for this shelxl refinement is uniquely defined
by the following loop, which should always be used as a source of
symmetry information in preference to the above space-group names.
They are only intended as comments.
;
_reflns_odcompleteness_completeness 99.58
_reflns_odcompleteness_iscentric 1
_reflns_odcompleteness_theta 27.42
_olex2_refinement_description
;
1. Fixed Uiso
 At 1.2 times of:
  All C(H) groups
 At 1.5 times of:
  All C(H,H,H) groups
2.a Aromatic/amide H refined with riding coordinates:
 C00K(H00K), C00N(H00N), C00P(H00P), C00Q(H00Q), C00W(H00W), C00X(H00X),
 C011(H011), C014(H014)
2.b Idealised Me refined as rotating group:
 C017(H01A,H01B,H01C), C018(H01D,H01E,H01F)
;
_olex2_submission_special_instructions 'No special instructions were received'
_oxdiff_exptl_absorpt_empirical_details
;
Empirical correction (ABSPACK) includes:
- Absorption correction using spherical harmonics
- Frame scaling
;
_oxdiff_exptl_absorpt_empirical_full_max 1.770
_oxdiff_exptl_absorpt_empirical_full_min 0.591

loop_
_space_group_symop_operation_xyz
'x, y, z'
'-x, -y, -z'

loop_
_atom_site_label
_atom_site_type_symbol
_atom_site_fract_x
_atom_site_fract_y
_atom_site_fract_z
_atom_site_U_iso_or_equiv
_atom_site_adp_type
_atom_site_occupancy
_atom_site_site_symmetry_order
_atom_site_calc_flag
_atom_site_refinement_flags_posn
_atom_site_refinement_flags_adp
_atom_site_refinement_flags_occupancy
_atom_site_disorder_assembly
_atom_site_disorder_group
F001 F 0.46876(13) 0.29342(12) 0.63644(3) 0.0761(2) Uani 1 1 d . . . . .
F002 F 1.26672(13) 0.49624(12) 0.57191(3) 0.0807(3) Uani 1 1 d . . . . .
F003 F 0.56205(14) 0.18189(11) 0.54883(3) 0.0787(3) Uani 1 1 d . . . . .
F004 F 1.16971(15) 0.61052(11) 0.65912(3) 0.0835(3) Uani 1 1 d . . . . .
F005 F -0.27630(14) 0.45954(12) 0.90462(3) 0.0824(3) Uani 1 1 d . . . . .
F006 F -0.20669(15) 0.32140(11) 0.81802(3) 0.0854(3) Uani 1 1 d . . . . .
F8 F 0.43570(15) 0.76469(11) 0.91502(3) 0.0888(3) Uani 1 1 d . . . . .
F7 F 0.50180(15) 0.63272(13) 0.82792(3) 0.0915(3) Uani 1 1 d . . . . .
O1 O 1.25757(18) -0.04206(15) 0.29752(3) 0.0809(3) Uani 1 1 d . . . . .
O2 O -0.1918(2) 1.00391(15) 1.17664(4) 0.0857(3) Uani 1 1 d . . . . .
C00B C 0.8170(2) 0.45432(16) 0.64972(4) 0.0573(3) Uani 1 1 d . . . . .
C00C C 0.9191(2) 0.33453(16) 0.55782(4) 0.0560(3) Uani 1 1 d . . . . .
C00D C 0.6656(2) 0.34441(17) 0.62038(5) 0.0570(3) Uani 1 1 d . . . . .
C00E C 0.7135(2) 0.28736(16) 0.57573(4) 0.0574(3) Uani 1 1 d . . . . .
C00F C 1.0896(2) 0.14803(16) 0.42977(5) 0.0568(3) Uani 1 1 d . . . . .
C00G C 1.2144(2) 0.02636(17) 0.34107(5) 0.0601(3) Uani 1 1 d . . . . .
C19 C 0.9723(2) 0.26971(17) 0.51246(5) 0.0629(3) Uani 1 1 d . . . . .
C00I C 1.0210(2) 0.50311(16) 0.63203(5) 0.0605(3) Uani 1 1 d . . . . .
C00J C 1.0685(2) 0.44510(17) 0.58754(5) 0.0590(3) Uani 1 1 d . . . . .
C00K C 0.9438(2) 0.03627(17) 0.39892(5) 0.0611(3) Uani 1 1 d . . . . .
H00K H 0.802925 0.001948 0.408200 0.073 Uiso 1 1 calc R U . . .
C00L C 1.0269(2) 0.21285(16) 0.47491(5) 0.0610(3) Uani 1 1 d . . . . .
C00M C -0.0826(2) 0.50234(17) 0.88560(5) 0.0639(4) Uani 1 1 d . . . . .
C00N C 1.0039(2) -0.02328(18) 0.35559(5) 0.0630(3) Uani 1 1 d . . . . .
H00N H 0.904188 -0.097553 0.335492 0.076 Uiso 1 1 calc R U . . .
C00O C 0.1500(3) 0.47383(18) 0.82055(5) 0.0653(3) Uani 1 1 d . . . . .
C00P C 1.3617(2) 0.13559(18) 0.37129(5) 0.0647(3) Uani 1 1 d . . . . .
H00P H 1.502684 0.168852 0.361942 0.078 Uiso 1 1 calc R U . . .
C00Q C 1.3003(2) 0.19500(17) 0.41503(5) 0.0649(3) Uani 1 1 d . . . . .
H00Q H 1.400879 0.267896 0.435234 0.078 Uiso 1 1 calc R U . . .
C00R C 0.0770(2) 0.61640(16) 0.91242(5) 0.0611(3) Uani 1 1 d . . . . .
C00S C -0.0488(2) 0.43231(17) 0.84158(5) 0.0638(3) Uani 1 1 d . . . . .
C00T C 0.2751(2) 0.65614(17) 0.89106(5) 0.0657(4) Uani 1 1 d . . . . .
C00U C -0.1304(2) 0.94687(17) 1.13340(5) 0.0633(3) Uani 1 1 d . . . . .
C00V C -0.0424(2) 0.81570(17) 1.04308(5) 0.0638(4) Uani 1 1 d . . . . .
C00W C 0.1179(2) 0.91824(17) 1.07175(5) 0.0672(4) Uani 1 1 d . . . . .
H00W H 0.256748 0.944079 1.060444 0.081 Uiso 1 1 calc R U . . .
C00X C 0.0759(2) 0.98254(18) 1.11654(5) 0.0672(4) Uani 1 1 d . . . . .
H00X H 0.186087 1.049974 1.135497 0.081 Uiso 1 1 calc R U . . .
C20 C 0.0393(3) 0.68618(18) 0.95817(6) 0.0692(4) Uani 1 1 d . . . . .
C00Z C 0.3104(2) 0.58825(18) 0.84658(5) 0.0657(4) Uani 1 1 d . . . . .
C010 C 0.7677(3) 0.51746(19) 0.69619(5) 0.0708(4) Uani 1 1 d . . . . .
C011 C -0.2506(2) 0.78105(18) 1.06055(5) 0.0699(4) Uani 1 1 d . . . . .
H011 H -0.360907 0.712999 1.041769 0.084 Uiso 1 1 calc R U . . .
C012 C 0.0025(3) 0.74594(17) 0.99673(5) 0.0681(4) Uani 1 1 d . . . . .
N013 N 0.7317(3) 0.5715(2) 0.73320(5) 0.1012(5) Uani 1 1 d . . . . .
C014 C -0.2931(2) 0.8458(2) 1.10465(6) 0.0715(4) Uani 1 1 d . . . . .
H014 H -0.432643 0.822237 1.115783 0.086 Uiso 1 1 calc R U . . .
N015 N 0.2136(3) 0.3401(2) 0.73718(6) 0.1031(5) Uani 1 1 d . . . . .
C016 C 0.1858(3) 0.3992(2) 0.77414(6) 0.0763(4) Uani 1 1 d . . . . .
C017 C 1.4660(3) 0.0084(3) 0.27972(6) 0.0938(5) Uani 1 1 d . . . . .
H01A H 1.474145 -0.050392 0.248757 0.141 Uiso 1 1 calc R U . . .
H01B H 1.574250 -0.023566 0.299912 0.141 Uiso 1 1 calc R U . . .
H01C H 1.490686 0.133280 0.278425 0.141 Uiso 1 1 calc R U . . .
C018 C -0.0293(3) 1.0963(2) 1.20922(6) 0.0935(5) Uani 1 1 d . . . . .
H01D H 0.042113 1.198651 1.196323 0.140 Uiso 1 1 calc R U . . .
H01E H 0.074811 1.021047 1.215246 0.140 Uiso 1 1 calc R U . . .
H01F H -0.095492 1.131377 1.238017 0.140 Uiso 1 1 calc R U . . .

loop_
_atom_site_aniso_label
_atom_site_aniso_U_11
_atom_site_aniso_U_22
_atom_site_aniso_U_33
_atom_site_aniso_U_23
_atom_site_aniso_U_13
_atom_site_aniso_U_12
F001 0.0528(5) 0.0959(6) 0.0755(5) 0.0057(4) 0.0120(4) -0.0005(4)
F002 0.0577(5) 0.0960(6) 0.0861(6) 0.0200(4) 0.0150(4) -0.0044(4)
F003 0.0659(5) 0.0897(5) 0.0711(5) -0.0067(4) -0.0058(4) -0.0078(4)
F004 0.0754(6) 0.0851(5) 0.0778(5) 0.0005(4) -0.0086(4) -0.0205(4)
F005 0.0614(5) 0.0904(6) 0.0940(6) 0.0144(5) 0.0142(4) 0.0028(4)
F006 0.0750(6) 0.0838(5) 0.0898(6) 0.0014(4) -0.0109(5) -0.0061(4)
F8 0.0738(6) 0.0844(6) 0.0972(7) -0.0081(5) -0.0031(5) -0.0109(5)
F7 0.0672(6) 0.1061(6) 0.0969(7) 0.0060(5) 0.0206(5) 0.0006(5)
O1 0.0704(7) 0.1112(8) 0.0595(6) -0.0059(5) 0.0069(5) 0.0189(6)
O2 0.0813(8) 0.1008(8) 0.0684(7) -0.0015(5) 0.0024(5) 0.0001(6)
C00B 0.0609(8) 0.0550(7) 0.0557(7) 0.0061(5) 0.0038(6) 0.0070(6)
C00C 0.0587(8) 0.0555(6) 0.0554(7) 0.0115(5) 0.0052(6) 0.0101(6)
C00D 0.0477(7) 0.0617(7) 0.0617(8) 0.0102(6) 0.0068(5) 0.0052(5)
C00E 0.0529(7) 0.0582(7) 0.0590(7) 0.0041(5) -0.0029(5) 0.0031(5)
C00F 0.0575(8) 0.0549(6) 0.0588(7) 0.0104(5) 0.0059(6) 0.0079(5)
C00G 0.0559(8) 0.0709(8) 0.0556(7) 0.0079(6) 0.0029(6) 0.0154(6)
C19 0.0654(9) 0.0628(7) 0.0615(8) 0.0118(6) 0.0088(6) 0.0088(6)
C00I 0.0574(8) 0.0557(7) 0.0649(8) 0.0073(6) -0.0033(6) -0.0028(6)
C00J 0.0490(7) 0.0623(7) 0.0666(8) 0.0175(6) 0.0101(6) 0.0032(6)
C00K 0.0469(7) 0.0686(7) 0.0674(8) 0.0093(6) 0.0059(6) 0.0060(6)
C00L 0.0644(8) 0.0593(7) 0.0602(8) 0.0109(6) 0.0084(6) 0.0086(6)
C00M 0.0551(8) 0.0577(7) 0.0810(9) 0.0172(6) 0.0068(7) 0.0086(6)
C00N 0.0509(8) 0.0718(8) 0.0637(8) -0.0001(6) -0.0051(6) 0.0059(6)
C00O 0.0670(9) 0.0608(7) 0.0695(8) 0.0082(6) 0.0033(7) 0.0136(6)
C00P 0.0480(7) 0.0776(8) 0.0670(8) 0.0105(6) 0.0089(6) 0.0016(6)
C00Q 0.0591(8) 0.0666(7) 0.0640(8) 0.0039(6) -0.0001(6) -0.0049(6)
C00R 0.0667(9) 0.0509(6) 0.0671(8) 0.0093(6) 0.0049(7) 0.0116(6)
C00S 0.0629(8) 0.0554(7) 0.0717(9) 0.0064(6) -0.0037(7) 0.0051(6)
C00T 0.0608(8) 0.0543(7) 0.0794(9) 0.0055(6) -0.0024(7) 0.0015(6)
C00U 0.0671(9) 0.0629(7) 0.0599(8) 0.0101(6) -0.0012(6) 0.0074(6)
C00V 0.0672(9) 0.0563(7) 0.0692(8) 0.0129(6) 0.0001(7) 0.0101(6)
C00W 0.0607(8) 0.0645(7) 0.0755(9) 0.0124(6) 0.0038(7) 0.0032(6)
C00X 0.0603(8) 0.0633(7) 0.0750(9) 0.0107(6) -0.0090(7) -0.0019(6)
C20 0.0737(10) 0.0603(7) 0.0748(10) 0.0112(7) 0.0039(7) 0.0109(7)
C00Z 0.0572(8) 0.0634(7) 0.0761(9) 0.0096(6) 0.0091(7) 0.0060(6)
C010 0.0755(10) 0.0708(8) 0.0632(9) 0.0005(7) 0.0068(7) 0.0055(7)
C011 0.0639(9) 0.0721(8) 0.0703(9) 0.0034(7) -0.0068(7) 0.0030(7)
C012 0.0758(10) 0.0592(8) 0.0704(9) 0.0109(6) 0.0015(7) 0.0112(7)
N013 0.1134(13) 0.1086(10) 0.0720(9) -0.0141(7) 0.0160(8) 0.0004(9)
C014 0.0540(8) 0.0781(9) 0.0797(10) 0.0072(7) -0.0005(7) 0.0015(7)
N015 0.1036(12) 0.1180(11) 0.0807(10) -0.0156(8) 0.0088(8) 0.0113(9)
C016 0.0747(10) 0.0770(9) 0.0757(10) 0.0011(7) 0.0036(8) 0.0112(7)
C017 0.0743(11) 0.1386(15) 0.0732(10) 0.0082(9) 0.0194(8) 0.0327(10)
C018 0.1066(14) 0.1001(11) 0.0668(9) -0.0026(8) -0.0077(9) 0.0018(10)

loop_
_atom_type_symbol
_atom_type_description
_atom_type_scat_dispersion_real
_atom_type_scat_dispersion_imag
_atom_type_scat_source
C C 0.0033 0.0016 'International Tables Vol C Tables 4.2.6.8 and 6.1.1.4'
H H 0.0000 0.0000 'International Tables Vol C Tables 4.2.6.8 and 6.1.1.4'
N N 0.0061 0.0033 'International Tables Vol C Tables 4.2.6.8 and 6.1.1.4'
O O 0.0106 0.0060 'International Tables Vol C Tables 4.2.6.8 and 6.1.1.4'
F F 0.0171 0.0103 'International Tables Vol C Tables 4.2.6.8 and 6.1.1.4'

loop_
_exptl_crystal_face_index_h
_exptl_crystal_face_index_k
_exptl_crystal_face_index_l
_exptl_crystal_face_perp_dist
-2 11 1 0.1461
9 0 -1 0.1650
2 -11 -1 0.1388
-8 -2 1 0.1459
0 0 -40 0.0588
1 -11 14 0.1599
0 1 40 0.0627
-2 9 -27 0.1273
2 0 39 0.0827
-5 1 -32 0.1200
-5 5 -29 0.1432
2 9 -22 0.1722
-1 9 -23 0.1320

loop_
_geom_angle_atom_site_label_1
_geom_angle_atom_site_label_2
_geom_angle_atom_site_label_3
_geom_angle
_geom_angle_site_symmetry_1
_geom_angle_site_symmetry_3
_geom_angle_publ_flag
C00G O1 C017 118.46(13) . . ?
C00U O2 C018 118.24(13) . . ?
C00D C00B C00I 117.43(12) . . ?
C00D C00B C010 121.94(12) . . ?
C00I C00B C010 120.62(12) . . ?
C00E C00C C19 121.67(12) . . ?
C00J C00C C00E 116.40(11) . . ?
C00J C00C C19 121.92(12) . . ?
F001 C00D C00B 118.99(12) . . ?
F001 C00D C00E 119.59(12) . . ?
C00E C00D C00B 121.42(12) . . ?
F003 C00E C00C 119.38(12) . . ?
F003 C00E C00D 119.13(12) . . ?
C00D C00E C00C 121.47(12) . . ?
C00K C00F C00L 121.44(12) . . ?
C00Q C00F C00K 117.99(12) . . ?
C00Q C00F C00L 120.57(12) . . ?
O1 C00G C00N 115.41(13) . . ?
O1 C00G C00P 125.16(12) . . ?
C00P C00G C00N 119.42(12) . . ?
C00L C19 C00C 176.66(15) . . ?
F004 C00I C00B 119.01(12) . . ?
F004 C00I C00J 120.04(12) . . ?
C00J C00I C00B 120.95(12) . . ?
F002 C00J C00C 118.81(12) . . ?
F002 C00J C00I 118.88(12) . . ?
C00I C00J C00C 122.32(11) . . ?
C00F C00K H00K 119.4 . . ?
C00N C00K C00F 121.14(12) . . ?
C00N C00K H00K 119.4 . . ?
C19 C00L C00F 178.70(14) . . ?
F005 C00M C00R 118.33(13) . . ?
F005 C00M C00S 119.15(13) . . ?
C00S C00M C00R 122.52(13) . . ?
C00G C00N H00N 119.8 . . ?
C00K C00N C00G 120.30(12) . . ?
C00K C00N H00N 119.8 . . ?
C00S C00O C016 120.82(14) . . ?
C00Z C00O C00S 117.42(13) . . ?
C00Z C00O C016 121.75(14) . . ?
C00G C00P H00P 120.0 . . ?
C00Q C00P C00G 120.04(12) . . ?
C00Q C00P H00P 120.0 . . ?
C00F C00Q H00Q 119.4 . . ?
C00P C00Q C00F 121.10(12) . . ?
C00P C00Q H00Q 119.4 . . ?
C00M C00R C00T 115.99(13) . . ?
C00M C00R C20 121.60(13) . . ?
C00T C00R C20 122.41(13) . . ?
F006 C00S C00M 119.70(13) . . ?
F006 C00S C00O 119.42(13) . . ?
C00M C00S C00O 120.88(13) . . ?
F8 C00T C00R 118.96(13) . . ?
F8 C00T C00Z 118.97(13) . . ?
C00Z C00T C00R 122.07(13) . . ?
O2 C00U C00X 125.23(13) . . ?
O2 C00U C014 115.38(13) . . ?
C00X C00U C014 119.39(13) . . ?
C00W C00V C011 118.34(13) . . ?
C00W C00V C012 121.22(14) . . ?
C011 C00V C012 120.43(13) . . ?
C00V C00W H00W 119.4 . . ?
C00X C00W C00V 121.25(14) . . ?
C00X C00W H00W 119.4 . . ?
C00U C00X H00X 120.1 . . ?
C00W C00X C00U 119.78(13) . . ?
C00W C00X H00X 120.1 . . ?
C012 C20 C00R 178.50(16) . . ?
F7 C00Z C00O 119.61(13) . . ?
F7 C00Z C00T 119.28(13) . . ?
C00T C00Z C00O 121.12(13) . . ?
N013 C010 C00B 178.34(17) . . ?
C00V C011 H011 119.7 . . ?
C014 C011 C00V 120.56(14) . . ?
C014 C011 H011 119.7 . . ?
C20 C012 C00V 179.38(15) . . ?
C00U C014 H014 119.7 . . ?
C011 C014 C00U 120.67(14) . . ?
C011 C014 H014 119.7 . . ?
N015 C016 C00O 179.7(2) . . ?
O1 C017 H01A 109.5 . . ?
O1 C017 H01B 109.5 . . ?
O1 C017 H01C 109.5 . . ?
H01A C017 H01B 109.5 . . ?
H01A C017 H01C 109.5 . . ?
H01B C017 H01C 109.5 . . ?
O2 C018 H01D 109.5 . . ?
O2 C018 H01E 109.5 . . ?
O2 C018 H01F 109.5 . . ?
H01D C018 H01E 109.5 . . ?
H01D C018 H01F 109.5 . . ?
H01E C018 H01F 109.5 . . ?

loop_
_geom_bond_atom_site_label_1
_geom_bond_atom_site_label_2
_geom_bond_distance
_geom_bond_site_symmetry_2
_geom_bond_publ_flag
F001 C00D 1.3357(16) . ?
F002 C00J 1.3389(15) . ?
F003 C00E 1.3321(14) . ?
F004 C00I 1.3312(15) . ?
F005 C00M 1.3424(17) . ?
F006 C00S 1.3319(16) . ?
F8 C00T 1.3391(16) . ?
F7 C00Z 1.3277(18) . ?
O1 C00G 1.3512(16) . ?
O1 C017 1.418(2) . ?
O2 C00U 1.3521(17) . ?
O2 C018 1.426(2) . ?
C00B C00D 1.3836(18) . ?
C00B C00I 1.3905(19) . ?
C00B C010 1.4243(19) . ?
C00C C00E 1.3997(18) . ?
C00C C19 1.4066(19) . ?
C00C C00J 1.3843(18) . ?
C00D C00E 1.3619(18) . ?
C00F C00K 1.3942(19) . ?
C00F C00L 1.4198(18) . ?
C00F C00Q 1.3939(19) . ?
C00G C00N 1.394(2) . ?
C00G C00P 1.3807(19) . ?
C19 C00L 1.1936(18) . ?
C00I C00J 1.3589(19) . ?
C00K H00K 0.9300 . ?
C00K C00N 1.3568(19) . ?
C00M C00R 1.393(2) . ?
C00M C00S 1.353(2) . ?
C00N H00N 0.9300 . ?
C00O C00S 1.395(2) . ?
C00O C00Z 1.386(2) . ?
C00O C016 1.428(2) . ?
C00P H00P 0.9300 . ?
C00P C00Q 1.3697(19) . ?
C00Q H00Q 0.9300 . ?
C00R C00T 1.394(2) . ?
C00R C20 1.402(2) . ?
C00T C00Z 1.361(2) . ?
C00U C00X 1.380(2) . ?
C00U C014 1.389(2) . ?
C00V C00W 1.383(2) . ?
C00V C011 1.397(2) . ?
C00V C012 1.429(2) . ?
C00W H00W 0.9300 . ?
C00W C00X 1.371(2) . ?
C00X H00X 0.9300 . ?
C20 C012 1.192(2) . ?
C010 N013 1.1371(19) . ?
C011 H011 0.9300 . ?
C011 C014 1.355(2) . ?
C014 H014 0.9300 . ?
N015 C016 1.136(2) . ?
C017 H01A 0.9600 . ?
C017 H01B 0.9600 . ?
C017 H01C 0.9600 . ?
C018 H01D 0.9600 . ?
C018 H01E 0.9600 . ?
C018 H01F 0.9600 . ?

loop_
_geom_torsion_atom_site_label_1
_geom_torsion_atom_site_label_2
_geom_torsion_atom_site_label_3
_geom_torsion_atom_site_label_4
_geom_torsion
_geom_torsion_site_symmetry_1
_geom_torsion_site_symmetry_2
_geom_torsion_site_symmetry_3
_geom_torsion_site_symmetry_4
_geom_torsion_publ_flag
F001 C00D C00E F003 0.23(19) . . . . ?
F001 C00D C00E C00C -178.62(11) . . . . ?
F004 C00I C00J F002 0.74(19) . . . . ?
F004 C00I C00J C00C -179.44(11) . . . . ?
F005 C00M C00R C00T 179.85(11) . . . . ?
F005 C00M C00R C20 -0.07(19) . . . . ?
F005 C00M C00S F006 -0.54(19) . . . . ?
F005 C00M C00S C00O 179.86(12) . . . . ?
F8 C00T C00Z F7 -0.7(2) . . . . ?
F8 C00T C00Z C00O 179.30(12) . . . . ?
O1 C00G C00N C00K 179.26(12) . . . . ?
O1 C00G C00P C00Q -178.98(12) . . . . ?
O2 C00U C00X C00W -179.43(12) . . . . ?
O2 C00U C014 C011 -179.90(13) . . . . ?
C00B C00D C00E F003 -179.89(11) . . . . ?
C00B C00D C00E C00C 1.3(2) . . . . ?
C00B C00I C00J F002 179.64(11) . . . . ?
C00B C00I C00J C00C -0.5(2) . . . . ?
C00D C00B C00I F004 179.17(11) . . . . ?
C00D C00B C00I C00J 0.3(2) . . . . ?
C00E C00C C00J F002 -179.08(11) . . . . ?
C00E C00C C00J C00I 1.11(19) . . . . ?
C00F C00K C00N C00G 0.1(2) . . . . ?
C00G C00P C00Q C00F -0.4(2) . . . . ?
C19 C00C C00E F003 -1.69(19) . . . . ?
C19 C00C C00E C00D 177.15(11) . . . . ?
C19 C00C C00J F002 2.31(19) . . . . ?
C19 C00C C00J C00I -177.50(12) . . . . ?
C00I C00B C00D F001 179.27(11) . . . . ?
C00I C00B C00D C00E -0.6(2) . . . . ?
C00J C00C C00E F003 179.70(11) . . . . ?
C00J C00C C00E C00D -1.46(19) . . . . ?
C00K C00F C00Q C00P 1.0(2) . . . . ?
C00L C00F C00K C00N 179.09(12) . . . . ?
C00L C00F C00Q C00P -178.94(12) . . . . ?
C00M C00R C00T F8 -179.82(11) . . . . ?
C00M C00R C00T C00Z 0.3(2) . . . . ?
C00N C00G C00P C00Q -0.3(2) . . . . ?
C00P C00G C00N C00K 0.5(2) . . . . ?
C00Q C00F C00K C00N -0.9(2) . . . . ?
C00R C00M C00S F006 178.74(12) . . . . ?
C00R C00M C00S C00O -0.9(2) . . . . ?
C00R C00T C00Z F7 179.18(12) . . . . ?
C00R C00T C00Z C00O -0.8(2) . . . . ?
C00S C00M C00R C00T 0.6(2) . . . . ?
C00S C00M C00R C20 -179.36(12) . . . . ?
C00S C00O C00Z F7 -179.49(12) . . . . ?
C00S C00O C00Z C00T 0.5(2) . . . . ?
C00V C00W C00X C00U -0.9(2) . . . . ?
C00V C011 C014 C00U -0.4(2) . . . . ?
C00W C00V C011 C014 -0.4(2) . . . . ?
C00X C00U C014 C011 0.5(2) . . . . ?
C20 C00R C00T F8 0.1(2) . . . . ?
C20 C00R C00T C00Z -179.82(12) . . . . ?
C00Z C00O C00S F006 -179.28(12) . . . . ?
C00Z C00O C00S C00M 0.3(2) . . . . ?
C010 C00B C00D F001 -1.3(2) . . . . ?
C010 C00B C00D C00E 178.83(12) . . . . ?
C010 C00B C00I F004 -0.3(2) . . . . ?
C010 C00B C00I C00J -179.20(12) . . . . ?
C011 C00V C00W C00X 1.0(2) . . . . ?
C012 C00V C00W C00X -178.78(12) . . . . ?
C012 C00V C011 C014 179.41(13) . . . . ?
C014 C00U C00X C00W 0.1(2) . . . . ?
C016 C00O C00S F006 0.1(2) . . . . ?
C016 C00O C00S C00M 179.74(12) . . . . ?
C016 C00O C00Z F7 1.1(2) . . . . ?
C016 C00O C00Z C00T -178.93(13) . . . . ?
C017 O1 C00G C00N 177.52(13) . . . . ?
C017 O1 C00G C00P -3.8(2) . . . . ?
C018 O2 C00U C00X -5.4(2) . . . . ?
C018 O2 C00U C014 175.04(14) . . . . ?

loop_
_exptl_oxdiff_crystal_face_indexfrac_h
_exptl_oxdiff_crystal_face_indexfrac_k
_exptl_oxdiff_crystal_face_indexfrac_l
_exptl_oxdiff_crystal_face_x
_exptl_oxdiff_crystal_face_y
_exptl_oxdiff_crystal_face_z
-2.0316 10.7950 0.5943 -0.0848 -0.0383 0.9957
8.6854 0.1078 -1.1395 0.9130 0.4076 0.0188
2.1662 -10.7793 -0.6115 0.0991 0.0447 -0.9941
-8.2380 -2.2512 1.0157 -0.8915 -0.3979 -0.2165
-0.0213 0.1384 -40.2245 -0.4055 0.9083 -0.1023
1.2013 -10.5946 13.5820 0.1415 -0.3171 -0.9378
-0.0904 0.8477 39.7290 0.4001 -0.8962 0.1918
-2.0313 8.9998 -26.9636 -0.3829 0.5734 0.7511
2.0793 0.0001 38.9412 0.6130 -0.7882 0.1143
-5.0644 1.0006 -31.9073 -0.8479 0.5043 -0.0059
-5.0477 5.0005 -28.9154 -0.7696 0.4613 0.3720
1.9811 8.9990 -22.0223 0.0933 0.6379 0.7707
-1.0227 8.9996 -22.9805 -0.2356 0.5277 0.7639
